data_2020233
loop_
_publ_author_name
'Castellano, E.E.'
'Rivero, B.E.'
'Piro, O.E.'
'Amalvy, J.I.'

_publ_section_title
;
 Structures of the potassium nitroprusside 2.5 and 0.8 hydrates
;
_journal_name_full 'Acta Crystallographica C (39,1983-)'
_journal_page_first 1207
_journal_page_last 1210
_journal_volume 45
_journal_year 1989
_chemical_formula_sum 'C5 H5 Fe K2 N6 O3.5'
_chemical_name_systematic 'K2 (Fe (C N)5 (N O)) (H2 O)2.5'
_space_group_IT_number 14
_symmetry_space_group_name_Hall '-P 2yn'
_symmetry_space_group_name_H-M 'P 1 21/n 1'
_cell_angle_alpha 90
_cell_angle_beta 109.6
_cell_angle_gamma 90
_cell_formula_units_Z 8
_cell_length_a 10.054
_cell_length_b 24.51
_cell_length_c 11.018
_cell_volume 2557.775
_citation_journal_id_ASTM ACSCEE
_cod_data_source_file Castellano_ACSCEE_1989_927.cif
_cod_data_source_block C5H5Fe1K2N6O3.5
_cod_original_sg_symbol_Hall '-P 2ybc (x-z,y,z)'
_cod_original_formula_sum 'C5 H5 Fe1 K2 N6 O3.5'
_cod_database_code 2020233

loop_
_symmetry_equiv_pos_as_xyz
x,y,z
-x+1/2,y+1/2,-z+1/2
-x,-y,-z
x-1/2,-y-1/2,z-1/2

loop_
_atom_site_label
_atom_site_type_symbol
_atom_site_fract_x
_atom_site_fract_y
_atom_site_fract_z
_atom_site_occupancy
_atom_site_U_iso_or_equiv
K3 K+1 0.6611 0.0487 0.9715 1 0.0
N4 N-3 0.3188 0.0935 0.939 1 0.0
C3 C+2 0.2221 0.088 0.8459 1 0.0
C5 C+2 0.9574 0.0772 0.8192 1 0.0
O2 O-2 0.7089 0.1844 -0.3164 1 0.0
C2 C+2 0.0145 0.1505 0.6661 1 0.0
N10 N-3 0.531 0.3185 -0.1714 1 0.0
N12 N-3 0.8887 0.3203 0.1474 1 0.0
C9 C+2 0.8877 0.3095 -0.176 1 0.0
N6 N-3 0.8969 0.0783 0.8903 1 0.0
C7 C+2 0.7365 0.1983 -0.0071 1 0.0
N3 N-3 0.9855 0.1951 0.641 1 0.0
N5 N-3 0.0941 -0.0475 0.7726 1 0.0
C1 C+2 0.8741 0.0578 0.5725 1 0.0
O5 O-2 0.272 0.0261 0.233 1 0.0
N7 N+2 0.7517 0.2124 -0.2318 1 0.0
K1 K+1 0.0953 0.1107 0.1391 1 0.0
Fe1 Fe+3 0.0578 0.0736 0.6963 1 0.0
C8 C+2 0.6318 0.2925 -0.1442 1 0.0
N11 N-3 0.9367 0.343 -0.2194 1 0.0
N9 N-3 0.6919 0.1664 0.0434 1 0.0
C4 C+2 0.081 -0.003 0.7414 1 0.0
N8 N-3 0.1107 0.2077 0.0105 1 0.0
Fe2 Fe+3 0.8063 0.2517 -0.1015 1 0.0
O3 O-2 0.2443 0.2542 -0.1969 1 0.0
C6 C+2 0.9959 0.2224 -0.0321 1 0.0
K4 K+1 0.4046 0.2033 0.0209 1 0.0
C10 C+2 0.8579 0.2942 0.0547 1 0.0
O6 O-2 0.4895 0.0685 -0.2728 1 0.0
O7 O-2 0.4791 0.0608 0.4657 1 0.0
N2 N-3 0.7644 0.0505 0.4988 1 0.0
O1 O-2 0.191 0.0744 0.5121 1 0.0
N1 N+2 0.1408 0.0726 0.5892 1 0.0
K2 K+1 0.7615 0.1358 0.3101 1 0.0
O4 O-2 0.5586 0.0431 0.1701 1 0.0
